data_7230855
loop_
_publ_author_name
'Grobelny, Anna L.'
'Rath, Nigam P.'
'Groeneman, Ryan H.'

_publ_section_title
;
 Varying the regiochemistry of a [2 + 2] cycloaddition reaction within
 isostructural hydrogen bonded cocrystals containing 4-stilbazole
;
_journal_issue 28
_journal_name_full CrystEngComm
_journal_page_first 3951
_journal_paper_doi 10.1039/C8CE00447A
_journal_volume 20
_journal_year 2018
_chemical_formula_moiety 'C26 H22 N2, C6 H4 Br2 O2'
_chemical_formula_sum 'C32 H26 Br2 N2 O2'
_chemical_formula_weight 630.37
_space_group_crystal_system monoclinic
_space_group_IT_number 14
_space_group_name_Hall '-P 2ybc'
_space_group_name_H-M_alt 'P 1 21/c 1'
_symmetry_space_group_name_Hall '-P 2ybc'
_symmetry_space_group_name_H-M 'P 1 21/c 1'
_atom_sites_solution_hydrogens geom
_atom_sites_solution_primary dual
_atom_sites_solution_secondary difmap
_audit_creation_method SHELXL-2016/6
_audit_update_record
;
2018-03-14 deposited with the CCDC.
2018-06-08 downloaded from the CCDC.
;
_cell_angle_alpha 90
_cell_angle_beta 97.350(3)
_cell_angle_gamma 90
_cell_formula_units_Z 4
_cell_length_a 17.251(2)
_cell_length_b 9.2852(11)
_cell_length_c 17.340(2)
_cell_measurement_reflns_used 4935
_cell_measurement_temperature 100(2)
_cell_measurement_theta_max 24.80
_cell_measurement_theta_min 2.37
_cell_volume 2754.7(6)
_computing_cell_refinement 'SAINT V8.34A (Bruker AXS Inc., 2013)'
_computing_data_collection 'Bruker APEX2'
_computing_data_reduction 'SAINT V8.34A (Bruker AXS Inc., 2013)'
_computing_molecular_graphics 'Bruker SHELXTL'
_computing_publication_material 'Bruker SHELXTL'
_computing_structure_refinement 'SHELXL-2016/6 (Sheldrick, 2016)'
_computing_structure_solution 'SHELXT-2013 (Sheldrick, 2008)'
_diffrn_ambient_temperature 100(2)
_diffrn_detector_area_resol_mean 8
_diffrn_measured_fraction_theta_full 0.988
_diffrn_measured_fraction_theta_max 0.987
_diffrn_measurement_device_type 'Bruker SMART APEX CCD area detector'
_diffrn_measurement_method '\w and \f scans'
_diffrn_radiation_type MoK\a
_diffrn_radiation_wavelength 0.71073
_diffrn_reflns_av_R_equivalents 0.0757
_diffrn_reflns_av_unetI/netI 0.0943
_diffrn_reflns_Laue_measured_fraction_full 0.988
_diffrn_reflns_Laue_measured_fraction_max 0.987
_diffrn_reflns_limit_h_max 21
_diffrn_reflns_limit_h_min -18
_diffrn_reflns_limit_k_max 11
_diffrn_reflns_limit_k_min -9
_diffrn_reflns_limit_l_max 20
_diffrn_reflns_limit_l_min -21
_diffrn_reflns_number 23779
_diffrn_reflns_point_group_measured_fraction_full 0.988
_diffrn_reflns_point_group_measured_fraction_max 0.987
_diffrn_reflns_theta_full 25.242
_diffrn_reflns_theta_max 26.424
_diffrn_reflns_theta_min 2.369
_diffrn_source 'sealed tube'
_exptl_absorpt_coefficient_mu 2.975
_exptl_absorpt_correction_T_max 0.3972
_exptl_absorpt_correction_T_min 0.2888
_exptl_absorpt_correction_type multi-scan
_exptl_absorpt_process_details 'SADABS V2016/2 (Bruker AXS Inc.)'
_exptl_crystal_colour colourless
_exptl_crystal_density_diffrn 1.520
_exptl_crystal_density_method 'not measured'
_exptl_crystal_description rod
_exptl_crystal_F_000 1272
_exptl_crystal_size_max 0.446
_exptl_crystal_size_mid 0.135
_exptl_crystal_size_min 0.124
_refine_diff_density_max 1.915
_refine_diff_density_min -1.162
_refine_diff_density_rms 0.135
_refine_ls_extinction_method none
_refine_ls_goodness_of_fit_ref 1.060
_refine_ls_hydrogen_treatment constr
_refine_ls_matrix_type full
_refine_ls_number_parameters 345
_refine_ls_number_reflns 5589
_refine_ls_number_restraints 0
_refine_ls_restrained_S_all 1.060
_refine_ls_R_factor_all 0.1206
_refine_ls_R_factor_gt 0.0693
_refine_ls_shift/su_max 0.001
_refine_ls_shift/su_mean 0.000
_refine_ls_structure_factor_coef Fsqd
_refine_ls_weighting_details 'w=1/[\s^2^(Fo^2^)+(0.0600P)^2^+16.8478P] where P=(Fo^2^+2Fc^2^)/3'
_refine_ls_weighting_scheme calc
_refine_ls_wR_factor_gt 0.1532
_refine_ls_wR_factor_ref 0.1735
_reflns_Friedel_coverage 0.000
_reflns_number_gt 3582
_reflns_number_total 5589
_reflns_threshold_expression 'I > 2\s(I)'
_cod_data_source_file c8ce00447a2.cif
_cod_data_source_block r2018
_cod_depositor_comments 'Adding full bibliography for 7230852--7230855.cif.'
_cod_database_code 7230855
_shelx_shelxl_version_number 2016/6
_shelx_space_group_comment
; 
The symmetry employed for this shelxl refinement is uniquely defined 
by the following loop, which should always be used as a source of 
symmetry information in preference to the above space-group names. 
They are only intended as comments. 
;
_shelx_estimated_absorpt_t_min 0.350
_shelx_estimated_absorpt_t_max 0.709

loop_
_space_group_symop_operation_xyz
'x, y, z'
'-x, y+1/2, -z+1/2'
'-x, -y, -z'
'x, -y-1/2, z-1/2'

loop_
_atom_site_label
_atom_site_type_symbol
_atom_site_fract_x
_atom_site_fract_y
_atom_site_fract_z
_atom_site_U_iso_or_equiv
_atom_site_adp_type
_atom_site_occupancy
_atom_site_site_symmetry_order
_atom_site_calc_flag
_atom_site_refinement_flags_posn
_atom_site_refinement_flags_adp
Br1 Br 0.18531(4) 0.70872(8) 0.67835(4) 0.0300(2) Uani 1 1 d . .
Br2 Br 0.30708(4) 0.83203(8) 0.39623(4) 0.0301(2) Uani 1 1 d . .
O1 O 0.3492(3) 0.6001(6) 0.7236(2) 0.0297(12) Uani 1 1 d . .
H1A H 0.396453 0.584729 0.739745 0.045 Uiso 1 1 calc R U
O2 O 0.4552(3) 0.7263(6) 0.4884(3) 0.0321(12) Uani 1 1 d . .
H2A H 0.497243 0.703787 0.515663 0.048 Uiso 1 1 calc R U
C27 C 0.2699(4) 0.7059(7) 0.6186(3) 0.0229(15) Uani 1 1 d . .
C28 C 0.3429(4) 0.6554(8) 0.6508(4) 0.0258(16) Uani 1 1 d . .
C29 C 0.4051(4) 0.6630(8) 0.6079(4) 0.0257(16) Uani 1 1 d . .
H29 H 0.455002 0.629423 0.630328 0.031 Uiso 1 1 calc R U
C30 C 0.3963(4) 0.7194(8) 0.5320(4) 0.0259(16) Uani 1 1 d . .
C31 C 0.3218(4) 0.7649(8) 0.5004(4) 0.0259(16) Uani 1 1 d . .
C32 C 0.2588(4) 0.7596(7) 0.5427(4) 0.0240(16) Uani 1 1 d . .
H32 H 0.208745 0.792113 0.520371 0.029 Uiso 1 1 calc R U
N1 N 0.5029(4) 0.0447(7) 0.7108(3) 0.0347(16) Uani 1 1 d . .
N2 N 0.4012(3) 0.2053(7) 0.9355(3) 0.0276(14) Uani 1 1 d . .
C1 C 0.4528(5) -0.0381(9) 0.7448(4) 0.0353(19) Uani 1 1 d . .
H1 H 0.473279 -0.107900 0.781935 0.042 Uiso 1 1 calc R U
C2 C 0.3731(5) -0.0251(8) 0.7275(4) 0.0332(18) Uani 1 1 d . .
H2 H 0.339196 -0.087674 0.750788 0.040 Uiso 1 1 calc R U
C3 C 0.3425(4) 0.0817(8) 0.6751(4) 0.0291(17) Uani 1 1 d . .
C4 C 0.3935(4) 0.1576(9) 0.6373(4) 0.035(2) Uani 1 1 d . .
H4 H 0.374660 0.224799 0.598032 0.042 Uiso 1 1 calc R U
C5 C 0.4737(5) 0.1360(9) 0.6566(4) 0.037(2) Uani 1 1 d . .
H5 H 0.508621 0.189426 0.629560 0.045 Uiso 1 1 calc R U
C6 C 0.2560(4) 0.1132(8) 0.6667(4) 0.0271(17) Uani 1 1 d . .
H6 H 0.226243 0.034115 0.637029 0.033 Uiso 1 1 calc R U
C7 C 0.2266(4) 0.2613(8) 0.6345(4) 0.0276(17) Uani 1 1 d . .
H7 H 0.270489 0.332399 0.641960 0.033 Uiso 1 1 calc R U
C8 C 0.1751(4) 0.2766(8) 0.7030(3) 0.0240(16) Uani 1 1 d . .
H8 H 0.187772 0.367504 0.732882 0.029 Uiso 1 1 calc R U
C9 C 0.2196(4) 0.1457(8) 0.7442(4) 0.0270(17) Uani 1 1 d . .
H9 H 0.182330 0.067991 0.755121 0.032 Uiso 1 1 calc R U
C10 C 0.2783(4) 0.1734(8) 0.8134(4) 0.0235(15) Uani 1 1 d . .
C11 C 0.3297(4) 0.2908(8) 0.8170(4) 0.0264(17) Uani 1 1 d . .
H11 H 0.323897 0.362302 0.777469 0.032 Uiso 1 1 calc R U
C12 C 0.3886(4) 0.3017(8) 0.8783(4) 0.0294(17) Uani 1 1 d . .
H12 H 0.422228 0.382915 0.879955 0.035 Uiso 1 1 calc R U
C13 C 0.3486(5) 0.1001(9) 0.9356(4) 0.0359(19) Uani 1 1 d . .
H13 H 0.353045 0.036844 0.979032 0.043 Uiso 1 1 calc R U
C14 C 0.2881(4) 0.0775(8) 0.8767(4) 0.0308(18) Uani 1 1 d . .
H14 H 0.253554 -0.001717 0.878791 0.037 Uiso 1 1 calc R U
C15 C 0.1852(4) 0.2732(8) 0.5524(4) 0.0268(17) Uani 1 1 d . .
C16 C 0.1952(5) 0.1707(9) 0.4971(4) 0.0325(18) Uani 1 1 d . .
H16 H 0.230288 0.092875 0.509614 0.039 Uiso 1 1 calc R U
C17 C 0.1539(5) 0.1810(9) 0.4226(4) 0.035(2) Uani 1 1 d . .
H17 H 0.161341 0.109783 0.384904 0.042 Uiso 1 1 calc R U
C18 C 0.1028(5) 0.2923(10) 0.4029(4) 0.039(2) Uani 1 1 d . .
H18 H 0.073771 0.296486 0.352558 0.047 Uiso 1 1 calc R U
C19 C 0.0938(5) 0.3998(9) 0.4581(4) 0.0365(19) Uani 1 1 d . .
H19 H 0.059677 0.478889 0.445003 0.044 Uiso 1 1 calc R U
C20 C 0.1354(4) 0.3891(8) 0.5321(4) 0.0284(17) Uani 1 1 d . .
H20 H 0.129770 0.462020 0.569413 0.034 Uiso 1 1 calc R U
C21 C 0.0886(4) 0.2561(8) 0.6856(4) 0.0272(17) Uani 1 1 d . .
C22 C 0.0552(5) 0.1378(9) 0.6440(4) 0.037(2) Uani 1 1 d . .
H22 H 0.088136 0.065735 0.626825 0.045 Uiso 1 1 calc R U
C23 C -0.0243(5) 0.1238(11) 0.6276(4) 0.044(2) Uani 1 1 d . .
H23 H -0.045817 0.043422 0.598375 0.053 Uiso 1 1 calc R U
C24 C -0.0734(5) 0.2257(12) 0.6531(5) 0.051(3) Uani 1 1 d . .
H24 H -0.128420 0.215459 0.641584 0.061 Uiso 1 1 calc R U
C25 C -0.0420(5) 0.3435(12) 0.6958(5) 0.054(3) Uani 1 1 d . .
H25 H -0.075580 0.412750 0.714517 0.064 Uiso 1 1 calc R U
C26 C 0.0382(5) 0.3595(9) 0.7109(4) 0.0346(19) Uani 1 1 d . .
H26 H 0.059369 0.441529 0.738697 0.042 Uiso 1 1 calc R U

loop_
_atom_site_aniso_label
_atom_site_aniso_U_11
_atom_site_aniso_U_22
_atom_site_aniso_U_33
_atom_site_aniso_U_23
_atom_site_aniso_U_13
_atom_site_aniso_U_12
Br1 0.0327(5) 0.0380(5) 0.0207(4) -0.0018(3) 0.0091(3) -0.0042(3)
Br2 0.0339(5) 0.0395(5) 0.0167(3) 0.0049(3) 0.0029(3) -0.0017(3)
O1 0.029(3) 0.047(3) 0.014(2) 0.007(2) 0.005(2) -0.003(3)
O2 0.031(3) 0.049(3) 0.016(2) 0.008(2) 0.004(2) -0.001(3)
C27 0.030(4) 0.027(4) 0.013(3) -0.005(3) 0.003(3) -0.006(3)
C28 0.035(4) 0.027(4) 0.015(3) 0.000(3) 0.000(3) -0.006(3)
C29 0.026(4) 0.029(4) 0.021(3) -0.002(3) 0.000(3) -0.002(3)
C30 0.028(4) 0.033(4) 0.016(3) -0.007(3) 0.004(3) -0.007(3)
C31 0.039(5) 0.022(4) 0.016(3) -0.004(3) -0.001(3) 0.000(3)
C32 0.030(4) 0.023(4) 0.019(3) -0.004(3) 0.003(3) -0.001(3)
N1 0.039(4) 0.048(4) 0.019(3) -0.012(3) 0.009(3) 0.009(3)
N2 0.026(4) 0.039(4) 0.018(3) 0.002(3) 0.004(2) 0.003(3)
C1 0.042(5) 0.035(5) 0.028(4) -0.008(3) 0.005(4) 0.008(4)
C2 0.039(5) 0.033(5) 0.027(4) -0.006(3) 0.006(3) -0.003(4)
C3 0.038(5) 0.038(5) 0.012(3) -0.011(3) 0.009(3) -0.004(4)
C4 0.035(5) 0.063(6) 0.008(3) -0.004(3) 0.005(3) 0.006(4)
C5 0.046(5) 0.053(6) 0.016(3) -0.011(3) 0.017(3) -0.005(4)
C6 0.032(4) 0.035(4) 0.015(3) -0.006(3) 0.003(3) -0.003(3)
C7 0.029(4) 0.039(5) 0.015(3) -0.009(3) 0.009(3) -0.006(3)
C8 0.035(4) 0.029(4) 0.009(3) -0.001(3) 0.006(3) 0.001(3)
C9 0.036(5) 0.031(4) 0.014(3) -0.002(3) 0.006(3) -0.001(3)
C10 0.027(4) 0.029(4) 0.015(3) -0.003(3) 0.005(3) 0.000(3)
C11 0.031(4) 0.037(4) 0.012(3) 0.004(3) 0.009(3) 0.001(3)
C12 0.028(4) 0.036(5) 0.024(4) -0.002(3) 0.005(3) -0.005(3)
C13 0.054(6) 0.034(5) 0.019(4) 0.008(3) 0.000(3) -0.002(4)
C14 0.035(5) 0.036(5) 0.022(4) 0.005(3) 0.007(3) -0.004(4)
C15 0.028(4) 0.038(5) 0.016(3) 0.001(3) 0.009(3) -0.007(3)
C16 0.040(5) 0.042(5) 0.016(3) -0.003(3) 0.008(3) -0.006(4)
C17 0.040(5) 0.049(5) 0.018(3) -0.006(3) 0.013(3) -0.014(4)
C18 0.045(5) 0.060(6) 0.012(3) -0.003(3) 0.006(3) -0.011(4)
C19 0.040(5) 0.050(5) 0.020(4) 0.007(3) 0.004(3) -0.002(4)
C20 0.039(5) 0.035(4) 0.012(3) -0.001(3) 0.006(3) -0.007(4)
C21 0.031(4) 0.040(5) 0.011(3) 0.006(3) 0.006(3) 0.003(3)
C22 0.035(5) 0.051(5) 0.028(4) 0.005(4) 0.010(3) 0.003(4)
C23 0.037(5) 0.072(7) 0.024(4) 0.008(4) 0.006(4) -0.013(5)
C24 0.022(5) 0.095(8) 0.036(5) 0.033(5) 0.005(4) 0.004(5)
C25 0.035(6) 0.087(8) 0.041(5) 0.030(5) 0.016(4) 0.017(5)
C26 0.037(5) 0.053(5) 0.015(3) 0.010(3) 0.008(3) 0.008(4)

loop_
_atom_type_symbol
_atom_type_description
_atom_type_scat_dispersion_real
_atom_type_scat_dispersion_imag
_atom_type_scat_source
C C 0.0033 0.0016 'International Tables Vol C Tables 4.2.6.8 and 6.1.1.4'
H H 0.0000 0.0000 'International Tables Vol C Tables 4.2.6.8 and 6.1.1.4'
N N 0.0061 0.0033 'International Tables Vol C Tables 4.2.6.8 and 6.1.1.4'
O O 0.0106 0.0060 'International Tables Vol C Tables 4.2.6.8 and 6.1.1.4'
Br Br -0.2901 2.4595 'International Tables Vol C Tables 4.2.6.8 and 6.1.1.4'

loop_
_geom_angle_atom_site_label_1
_geom_angle_atom_site_label_2
_geom_angle_atom_site_label_3
_geom_angle
C28 O1 H1A 109.5
C30 O2 H2A 109.5
C28 C27 C32 120.4(6)
C28 C27 Br1 120.3(5)
C32 C27 Br1 119.2(5)
O1 C28 C29 123.0(6)
O1 C28 C27 117.6(6)
C29 C28 C27 119.4(6)
C28 C29 C30 121.6(7)
C28 C29 H29 119.2
C30 C29 H29 119.2
O2 C30 C31 119.3(6)
O2 C30 C29 123.1(6)
C31 C30 C29 117.6(6)
C32 C31 C30 121.7(6)
C32 C31 Br2 119.8(5)
C30 C31 Br2 118.5(5)
C31 C32 C27 119.3(6)
C31 C32 H32 120.4
C27 C32 H32 120.4
C5 N1 C1 118.1(7)
C12 N2 C13 116.5(6)
N1 C1 C2 122.3(7)
N1 C1 H1 118.8
C2 C1 H1 118.8
C1 C2 C3 119.1(7)
C1 C2 H2 120.5
C3 C2 H2 120.5
C4 C3 C2 117.8(7)
C4 C3 C6 123.1(7)
C2 C3 C6 119.0(7)
C3 C4 C5 119.5(7)
C3 C4 H4 120.3
C5 C4 H4 120.3
N1 C5 C4 122.7(7)
N1 C5 H5 118.6
C4 C5 H5 118.6
C3 C6 C7 118.8(6)
C3 C6 C9 116.8(5)
C7 C6 C9 89.4(5)
C3 C6 H6 110.1
C7 C6 H6 110.1
C9 C6 H6 110.1
C15 C7 C6 119.9(6)
C15 C7 C8 117.3(6)
C6 C7 C8 89.9(5)
C15 C7 H7 109.4
C6 C7 H7 109.4
C8 C7 H7 109.4
C21 C8 C9 114.4(6)
C21 C8 C7 118.7(5)
C9 C8 C7 89.0(5)
C21 C8 H8 111.0
C9 C8 H8 111.0
C7 C8 H8 111.0
C10 C9 C8 118.5(6)
C10 C9 C6 114.4(6)
C8 C9 C6 89.2(5)
C10 C9 H9 111.0
C8 C9 H9 111.0
C6 C9 H9 111.0
C11 C10 C14 116.5(6)
C11 C10 C9 122.0(6)
C14 C10 C9 121.3(6)
C12 C11 C10 119.4(6)
C12 C11 H11 120.3
C10 C11 H11 120.3
N2 C12 C11 124.0(7)
N2 C12 H12 118.0
C11 C12 H12 118.0
N2 C13 C14 124.1(7)
N2 C13 H13 118.0
C14 C13 H13 118.0
C13 C14 C10 119.0(7)
C13 C14 H14 120.5
C10 C14 H14 120.5
C16 C15 C20 119.0(6)
C16 C15 C7 121.3(7)
C20 C15 C7 119.7(6)
C15 C16 C17 120.2(8)
C15 C16 H16 119.9
C17 C16 H16 119.9
C18 C17 C16 121.1(7)
C18 C17 H17 119.4
C16 C17 H17 119.4
C17 C18 C19 119.3(7)
C17 C18 H18 120.4
C19 C18 H18 120.4
C20 C19 C18 119.2(8)
C20 C19 H19 120.4
C18 C19 H19 120.4
C19 C20 C15 121.1(7)
C19 C20 H20 119.4
C15 C20 H20 119.4
C22 C21 C26 117.8(7)
C22 C21 C8 122.6(7)
C26 C21 C8 119.5(7)
C23 C22 C21 121.2(8)
C23 C22 H22 119.4
C21 C22 H22 119.4
C22 C23 C24 120.4(9)
C22 C23 H23 119.8
C24 C23 H23 119.8
C23 C24 C25 119.8(8)
C23 C24 H24 120.1
C25 C24 H24 120.1
C26 C25 C24 119.8(9)
C26 C25 H25 120.1
C24 C25 H25 120.1
C25 C26 C21 120.9(8)
C25 C26 H26 119.5
C21 C26 H26 119.5

loop_
_geom_bond_atom_site_label_1
_geom_bond_atom_site_label_2
_geom_bond_distance
Br1 C27 1.895(7)
Br2 C31 1.897(6)
O1 C28 1.354(7)
O1 H1A 0.8400
O2 C30 1.342(8)
O2 H2A 0.8400
C27 C28 1.392(10)
C27 C32 1.396(9)
C28 C29 1.384(10)
C29 C30 1.407(9)
C29 H29 0.9500
C30 C31 1.398(10)
C31 C32 1.387(10)
C32 H32 0.9500
N1 C5 1.317(10)
N1 C1 1.347(10)
N2 C12 1.333(9)
N2 C13 1.333(10)
C1 C2 1.375(10)
C1 H1 0.9500
C2 C3 1.401(10)
C2 H2 0.9500
C3 C4 1.359(10)
C3 C6 1.510(10)
C4 C5 1.395(11)
C4 H4 0.9500
C5 H5 0.9500
C6 C7 1.546(10)
C6 C9 1.582(9)
C6 H6 1.0000
C7 C15 1.512(9)
C7 C8 1.579(9)
C7 H7 1.0000
C8 C21 1.495(10)
C8 C9 1.561(10)
C8 H8 1.0000
C9 C10 1.492(9)
C9 H9 1.0000
C10 C11 1.401(10)
C10 C14 1.406(9)
C11 C12 1.377(9)
C11 H11 0.9500
C12 H12 0.9500
C13 C14 1.381(10)
C13 H13 0.9500
C14 H14 0.9500
C15 C16 1.377(10)
C15 C20 1.394(10)
C16 C17 1.396(10)
C16 H16 0.9500
C17 C18 1.373(12)
C17 H17 0.9500
C18 C19 1.405(11)
C18 H18 0.9500
C19 C20 1.392(9)
C19 H19 0.9500
C20 H20 0.9500
C21 C22 1.398(11)
C21 C26 1.403(10)
C22 C23 1.371(11)
C22 H22 0.9500
C23 C24 1.379(13)
C23 H23 0.9500
C24 C25 1.390(14)
C24 H24 0.9500
C25 C26 1.382(11)
C25 H25 0.9500
C26 H26 0.9500

loop_
_geom_hbond_atom_site_label_D
_geom_hbond_atom_site_label_H
_geom_hbond_atom_site_label_A
_geom_hbond_distance_DH
_geom_hbond_distance_HA
_geom_hbond_distance_DA
_geom_hbond_angle_DHA
_geom_hbond_site_symmetry_A
O1 H1A N1 0.84 1.87 2.707(8) 171.9 2_656
O2 H2A N2 0.84 1.85 2.661(7) 163.2 2_656
C5 H5 O2 0.95 2.35 3.203(9) 149.4 3_666
C11 H11 O1 0.95 2.46 3.335(9) 153.4 .
C12 H12 N1 0.95 2.63 3.424(9) 141.3 2_656

loop_
_geom_torsion_atom_site_label_1
_geom_torsion_atom_site_label_2
_geom_torsion_atom_site_label_3
_geom_torsion_atom_site_label_4
_geom_torsion
C32 C27 C28 O1 -177.8(6)
Br1 C27 C28 O1 4.3(9)
C32 C27 C28 C29 2.1(10)
Br1 C27 C28 C29 -175.8(5)
O1 C28 C29 C30 179.2(7)
C27 C28 C29 C30 -0.7(10)
C28 C29 C30 O2 -178.9(6)
C28 C29 C30 C31 -1.3(10)
O2 C30 C31 C32 179.7(6)
C29 C30 C31 C32 2.1(10)
O2 C30 C31 Br2 0.9(9)
C29 C30 C31 Br2 -176.7(5)
C30 C31 C32 C27 -0.7(10)
Br2 C31 C32 C27 178.1(5)
C28 C27 C32 C31 -1.4(10)
Br1 C27 C32 C31 176.5(5)
C5 N1 C1 C2 -3.3(10)
N1 C1 C2 C3 -2.6(11)
C1 C2 C3 C4 7.0(10)
C1 C2 C3 C6 -169.5(6)
C2 C3 C4 C5 -5.6(10)
C6 C3 C4 C5 170.7(6)
C1 N1 C5 C4 4.8(11)
C3 C4 C5 N1 -0.3(11)
C4 C3 C6 C7 -18.5(9)
C2 C3 C6 C7 157.8(6)
C4 C3 C6 C9 -123.8(7)
C2 C3 C6 C9 52.4(9)
C3 C6 C7 C15 105.8(7)
C9 C6 C7 C15 -133.7(6)
C3 C6 C7 C8 -132.4(6)
C9 C6 C7 C8 -11.9(5)
C15 C7 C8 C21 18.6(10)
C6 C7 C8 C21 -105.4(7)
C15 C7 C8 C9 136.1(7)
C6 C7 C8 C9 12.0(5)
C21 C8 C9 C10 -132.9(6)
C7 C8 C9 C10 105.9(6)
C21 C8 C9 C6 109.5(6)
C7 C8 C9 C6 -11.7(5)
C3 C6 C9 C10 13.1(9)
C7 C6 C9 C10 -109.2(6)
C3 C6 C9 C8 134.3(7)
C7 C6 C9 C8 12.0(5)
C8 C9 C10 C11 -40.3(9)
C6 C9 C10 C11 62.9(9)
C8 C9 C10 C14 143.7(7)
C6 C9 C10 C14 -113.1(7)
C14 C10 C11 C12 3.7(10)
C9 C10 C11 C12 -172.4(6)
C13 N2 C12 C11 -6.3(11)
C10 C11 C12 N2 0.9(11)
C12 N2 C13 C14 7.2(11)
N2 C13 C14 C10 -2.7(12)
C11 C10 C14 C13 -2.9(10)
C9 C10 C14 C13 173.3(7)
C6 C7 C15 C16 -22.2(10)
C8 C7 C15 C16 -129.3(7)
C6 C7 C15 C20 157.2(7)
C8 C7 C15 C20 50.2(9)
C20 C15 C16 C17 -2.1(11)
C7 C15 C16 C17 177.4(7)
C15 C16 C17 C18 -0.1(11)
C16 C17 C18 C19 2.0(12)
C17 C18 C19 C20 -1.7(12)
C18 C19 C20 C15 -0.5(11)
C16 C15 C20 C19 2.4(11)
C7 C15 C20 C19 -177.1(7)
C9 C8 C21 C22 -53.9(8)
C7 C8 C21 C22 49.2(9)
C9 C8 C21 C26 126.8(6)
C7 C8 C21 C26 -130.1(7)
C26 C21 C22 C23 0.7(10)
C8 C21 C22 C23 -178.6(6)
C21 C22 C23 C24 -1.2(11)
C22 C23 C24 C25 0.1(12)
C23 C24 C25 C26 1.5(12)
C24 C25 C26 C21 -1.9(11)
C22 C21 C26 C25 0.8(10)
C8 C21 C26 C25 -179.9(6)
